data_4116340
loop_
_publ_author_name
'Take-aki Mitsudo'
'Toshiaki Suzuki'
'Shi-Wei Zhang'
'Daisuke Imai'
'Ken-ichi Fujita'
'Takao Manabe'
'Masashi Shiotsuki'
'Yoshihisa Watanabe'
'Kenji Wada'
'Teruyuki Kondo'

_publ_contact_author_address
;
Department of Energy and Hydrocarbon Chemistry, Graduate School of
Engineering, Kyoto University, Sakyo-ku, Kyoto 606-8501, Japan
;
_publ_contact_author_email mitsudo@ep3000.scl.kyoto-u.ac.jp
_publ_contact_author_fax +81-75-753-4976
_publ_contact_author_name 'Take-aki Mitsudo'
_publ_contact_author_phone +81-75-753-5685
_publ_section_title
;
 Novel Ruthenium Complex-Catalyzed Dimerization of 2,5-Norbornadiene to
 Pentacyclo[6.6.0.02,6.03,13.010,14]tetradeca-4,11-diene Involving
 Carbon-Carbon Bond Cleavage
;
_journal_issue 9
_journal_name_full 'Journal of the American Chemical Society'
_journal_page_first 1839
_journal_page_last 1850
_journal_paper_doi 10.1021/ja9835741
_journal_volume 121
_journal_year 1999
_chemical_compound_source 'prepared by T. Mitsudo'
_chemical_formula_analytical 'C20 H26 O8 Ru'
_chemical_formula_moiety 'C20 H26 O8 Ru'
_chemical_formula_structural 'C20 H26 O8 Ru'
_chemical_formula_sum 'C20 H26 O8 Ru'
_chemical_formula_weight 495.49
_chemical_melting_point 450(1)
_chemical_name_common Ru(cot)(dmfm)2
_space_group_IT_number 14
_symmetry_cell_setting monoclinic
_symmetry_Int_Tables_number 14
_symmetry_space_group_name_Hall '-P 2ybc'
_symmetry_space_group_name_H-M 'P 1 21/c 1'
_audit_creation_date 'Wed Oct 14 14:17:54 1998'
_audit_creation_method 'from TEXRAY.INF file'
_audit_update_record 'Mon Oct 20 1998'
_cell_angle_alpha 90
_cell_angle_beta 109.01(4)
_cell_angle_gamma 90
_cell_formula_units_Z 4
_cell_length_a 7.816(5)
_cell_length_b 25.190(5)
_cell_length_c 11.050(6)
_cell_measurement_reflns_used 25
_cell_measurement_temperature 296.2
_cell_measurement_theta_max 15.0
_cell_measurement_theta_min 14.7
_cell_volume 2056.9(18)
_computing_cell_refinement 'Rigaku/AFC Diffractometer Control'
_computing_data_collection 'Rigaku/AFC Diffractometer Control'
_computing_data_reduction teXsan
_computing_molecular_graphics 'ORTEP (Johnson 1976)'
_computing_publication_material teXsan
_computing_structure_refinement teXsan
_computing_structure_solution SHELXS86
_diffrn_ambient_temperature 296.2
_diffrn_measurement_device_type 'Rigaku AFC7R'
_diffrn_measurement_method \w
_diffrn_orient_matrix_UB_11 0.06357
_diffrn_orient_matrix_UB_12 0.03493
_diffrn_orient_matrix_UB_13 0.02107
_diffrn_orient_matrix_UB_21 0.09454
_diffrn_orient_matrix_UB_22 -0.01666
_diffrn_orient_matrix_UB_23 0.07422
_diffrn_orient_matrix_UB_31 0.07303
_diffrn_orient_matrix_UB_32 -0.00884
_diffrn_orient_matrix_UB_33 -0.05665
_diffrn_radiation_detector 'scintillation counter'
_diffrn_radiation_monochromator graphite
_diffrn_radiation_source 'Rigaku rotating anode'
_diffrn_radiation_type 'Mo K\a'
_diffrn_radiation_wavelength 0.7107
_diffrn_reflns_av_R_equivalents 0.026
_diffrn_reflns_av_sigmaI/netI 0.105
_diffrn_reflns_limit_h_max 10
_diffrn_reflns_limit_h_min -9
_diffrn_reflns_limit_k_max 32
_diffrn_reflns_limit_k_min 0
_diffrn_reflns_limit_l_max 0
_diffrn_reflns_limit_l_min -14
_diffrn_reflns_number 5088
_diffrn_reflns_reduction_process 'Lp corrections applied'
_diffrn_reflns_theta_max 27.50
_diffrn_reflns_theta_min 2.53
_diffrn_standards_decay_% 0.11
_diffrn_standards_interval_count 150
_diffrn_standards_number 3
_exptl_absorpt_coefficient_mu 0.806
_exptl_absorpt_correction_type none
_exptl_crystal_colour yellow
_exptl_crystal_density_diffrn 1.600
_exptl_crystal_description prismatic
_exptl_crystal_F_000 1016.00
_exptl_crystal_size_max 0.100
_exptl_crystal_size_mid 0.100
_exptl_crystal_size_min 0.050
_refine_diff_density_max 0.40
_refine_diff_density_min -0.40
_refine_ls_extinction_coef none
_refine_ls_extinction_method none
_refine_ls_goodness_of_fit_ref 0.658
_refine_ls_hydrogen_treatment refU
_refine_ls_matrix_type full
_refine_ls_number_constraints 0
_refine_ls_number_parameters 288
_refine_ls_number_reflns 2892
_refine_ls_number_restraints 0
_refine_ls_R_factor_all 0.0000
_refine_ls_R_factor_gt 0.0000
_refine_ls_shift/su_max 0.0040
_refine_ls_shift/su_mean 0.0000
_refine_ls_structure_factor_coef F
_refine_ls_weighting_scheme unit
_refine_ls_wR_factor_gt 0.0000
_refine_ls_wR_factor_ref 0.0413
_reflns_number_gt 0
_reflns_number_total 4852
_reflns_threshold_expression >2.0sigma(I)
_cod_data_source_file ja9835741_3.cif
_cod_data_source_block C20H26O8Ru
_cod_depositor_comments
;
Renaming '_atom_site_refinement_flags' tag to '_atom_site_calc_attached_atom' 
tag to fit the tag values.

Antanas Vaitkus,
2015-03-29
;
_cod_original_cell_volume 2056(1)
_cod_original_sg_symbol_H-M 'P 21/c '
_cod_database_code 4116340

loop_
_symmetry_equiv_pos_as_xyz
x,y,z
-x,1/2+y,1/2-z
-x,-y,-z
x,1/2-y,1/2+z

loop_
_atom_site_label
_atom_site_type_symbol
_atom_site_fract_x
_atom_site_fract_y
_atom_site_fract_z
_atom_site_U_iso_or_equiv
_atom_site_adp_type
_atom_site_occupancy
_atom_site_calc_flag
_atom_site_calc_attached_atom
Ru Ru 0.34750(5) 0.36829(2) 0.83668(4) 0.03304(9) Uani 1.00 d .
O(1) O 0.7587(6) 0.3916(2) 1.1207(4) 0.061(1) Uani 1.00 d .
O(2) O 0.8349(6) 0.3207(2) 1.0277(4) 0.056(1) Uani 1.00 d .
O(3) O 0.6345(6) 0.4519(2) 0.6810(4) 0.058(1) Uani 1.00 d .
O(4) O 0.4501(6) 0.5056(2) 0.7431(4) 0.056(1) Uani 1.00 d .
O(5) O 0.2238(6) 0.4158(2) 0.4933(4) 0.068(2) Uani 1.00 d .
O(6) O 0.0709(7) 0.3411(2) 0.4932(5) 0.090(2) Uani 1.00 d .
O(7) O 0.6714(6) 0.2760(2) 0.7349(5) 0.064(1) Uani 1.00 d .
O(8) O 0.5055(7) 0.2322(2) 0.8350(5) 0.071(2) Uani 1.00 d .
C(1) C 0.6379(7) 0.3800(2) 0.8927(5) 0.035(1) Uani 1.00 d .
C(2) C 0.5471(7) 0.4301(2) 0.8636(5) 0.036(1) Uani 1.00 d .
C(3) C 0.7441(6) 0.3661(3) 1.0244(5) 0.044(1) Uani 1.00 d .
C(4) C 0.5507(8) 0.4618(2) 0.7529(6) 0.043(2) Uani 1.00 d .
C(5) C 0.9553(10) 0.3033(3) 1.1510(7) 0.076(3) Uani 1.00 d .
C(6) C 0.439(1) 0.5408(3) 0.6381(8) 0.074(3) Uani 1.00 d .
C(7) C 0.3667(7) 0.3526(2) 0.6453(5) 0.042(2) Uani 1.00 d .
C(8) C 0.3690(8) 0.3040(2) 0.7090(6) 0.047(2) Uani 1.00 d .
C(9) C 0.2051(8) 0.3677(3) 0.5376(6) 0.056(2) Uani 1.00 d .
C(10) C 0.5335(9) 0.2706(2) 0.7593(6) 0.052(2) Uani 1.00 d .
C(11) C 0.074(1) 0.4373(4) 0.3887(8) 0.100(3) Uani 1.00 d .
C(12) C 0.657(1) 0.1977(3) 0.8947(9) 0.090(3) Uani 1.00 d .
C(13) C 0.3417(8) 0.3955(3) 1.0326(5) 0.047(2) Uani 1.00 d .
C(14) C 0.3524(9) 0.3400(3) 1.0289(7) 0.058(2) Uani 1.00 d .
C(15) C 0.214(1) 0.3115(3) 0.9362(8) 0.069(3) Uani 1.00 d .
C(16) C 0.0776(9) 0.3313(3) 0.8262(8) 0.067(2) Uani 1.00 d .
C(17) C 0.0454(7) 0.3808(3) 0.7591(7) 0.067(2) Uani 1.00 d .
C(18) C 0.1279(8) 0.4308(3) 0.7906(6) 0.052(2) Uani 1.00 d .
C(19) C 0.1356(9) 0.4626(3) 0.9069(7) 0.059(2) Uani 1.00 d .
C(20) C 0.1702(9) 0.4261(3) 1.0200(6) 0.055(2) Uani 1.00 d .
H(1) H 0.6983 0.3639 0.8345 0.030(5) Uiso 1.00 d .
H(2) H 0.5527 0.4539 0.9401 0.034(5) Uiso 1.00 d .
H(3) H 0.8851 0.2975 1.2065 0.109(2) Uiso 1.00 calc C(5)
H(4) H 1.0092 0.2705 1.1401 0.128(2) Uiso 1.00 calc C(5)
H(5) H 1.0439 0.3290 1.1855 0.111(2) Uiso 1.00 calc C(5)
H(6) H 0.3929 0.5225 0.5605 0.105(2) Uiso 1.00 calc C(6)
H(7) H 0.3669 0.5703 0.6413 0.070(3) Uiso 1.00 calc C(6)
H(8) H 0.5601 0.5530 0.6477 0.078(3) Uiso 1.00 calc C(6)
H(9) H 0.4710 0.3657 0.6153 0.051(4) Uiso 1.00 d .
H(10) H 0.2575 0.2804 0.6938 0.063(4) Uiso 1.00 d .
H(11) H -0.0324 0.4402 0.4132 0.130(2) Uiso 1.00 calc C(11)
H(12) H 0.1030 0.4718 0.3649 0.222(1) Uiso 1.00 calc C(11)
H(13) H 0.0470 0.4147 0.3152 0.173(1) Uiso 1.00 calc C(11)
H(14) H 0.7017 0.1814 0.8337 0.083(3) Uiso 1.00 calc C(12)
H(15) H 0.6322 0.1727 0.9487 0.095(2) Uiso 1.00 calc C(12)
H(16) H 0.7594 0.2201 0.9493 0.152(2) Uiso 1.00 calc C(12)
H(17) H 0.4530 0.4124 1.0835 0.061(4) Uiso 1.00 d .
H(18) H 0.4624 0.3195 1.0806 0.074(3) Uiso 1.00 d .
H(19) H 0.2389 0.2749 0.9536 0.076(3) Uiso 1.00 d .
H(20) H -0.0418 0.3012 0.7547 0.116(2) Uiso 1.00 d .
H(21) H -0.0714 0.3755 0.6521 0.115(3) Uiso 1.00 d .
H(22) H 0.1287 0.4517 0.7108 0.049(4) Uiso 1.00 d .
H(23) H 0.2408 0.4884 0.9386 0.069(3) Uiso 1.00 d .
H(24) H -0.0031 0.4891 0.8655 0.099(3) Uiso 1.00 d .
H(25) H 0.1959 0.4400 1.1193 0.039(5) Uiso 1.00 d .
H(26) H 0.0711 0.3942 1.0303 0.110(3) Uiso 1.00 d .

loop_
_atom_site_aniso_label
_atom_site_aniso_U_11
_atom_site_aniso_U_22
_atom_site_aniso_U_33
_atom_site_aniso_U_12
_atom_site_aniso_U_13
_atom_site_aniso_U_23
Ru 0.0288(2) 0.0321(2) 0.0407(2) -0.0030(2) 0.0147(1) -0.0062(2)
O(1) 0.053(2) 0.078(3) 0.044(2) 0.010(2) 0.005(2) -0.004(2)
O(2) 0.057(3) 0.053(3) 0.063(3) 0.019(2) 0.024(2) 0.019(2)
O(3) 0.061(3) 0.061(3) 0.061(3) 0.007(2) 0.034(2) 0.011(2)
O(4) 0.066(3) 0.040(2) 0.065(3) 0.008(2) 0.027(2) 0.009(2)
O(5) 0.056(3) 0.084(4) 0.051(3) 0.003(3) 0.000(2) 0.008(3)
O(6) 0.060(3) 0.124(5) 0.068(3) -0.033(3) -0.004(3) -0.018(3)
O(7) 0.059(3) 0.059(3) 0.088(3) 0.009(2) 0.042(3) -0.005(3)
O(8) 0.082(3) 0.048(3) 0.099(4) 0.006(2) 0.051(3) 0.007(3)
C(1) 0.031(2) 0.036(3) 0.040(3) -0.002(2) 0.014(2) -0.001(2)
C(2) 0.031(3) 0.036(3) 0.040(3) -0.008(2) 0.011(2) -0.004(2)
C(3) 0.027(2) 0.054(3) 0.055(3) -0.007(3) 0.016(2) 0.005(3)
C(4) 0.040(3) 0.034(3) 0.054(4) -0.008(2) 0.014(3) 0.000(3)
C(5) 0.065(4) 0.089(6) 0.075(5) 0.029(4) 0.026(4) 0.048(4)
C(6) 0.086(5) 0.059(4) 0.080(5) 0.015(4) 0.032(4) 0.027(4)
C(7) 0.039(3) 0.048(3) 0.041(3) -0.010(2) 0.016(2) -0.018(2)
C(8) 0.047(3) 0.038(3) 0.062(4) -0.007(3) 0.026(3) -0.019(3)
C(9) 0.049(3) 0.072(4) 0.043(3) -0.005(4) 0.012(3) -0.013(4)
C(10) 0.061(4) 0.041(3) 0.061(4) -0.005(3) 0.031(3) -0.019(3)
C(11) 0.064(5) 0.153(9) 0.065(5) 0.024(5) -0.003(4) 0.030(6)
C(12) 0.124(7) 0.054(4) 0.099(7) 0.033(5) 0.048(6) 0.012(4)
C(13) 0.046(3) 0.058(4) 0.040(3) -0.004(3) 0.019(3) -0.003(3)
C(14) 0.057(4) 0.057(4) 0.077(5) 0.009(3) 0.046(4) 0.020(4)
C(15) 0.086(5) 0.042(4) 0.110(6) -0.008(4) 0.074(5) 0.001(4)
C(16) 0.052(4) 0.062(4) 0.104(6) -0.025(3) 0.051(4) -0.036(4)
C(17) 0.022(3) 0.087(6) 0.089(5) -0.002(3) 0.014(3) -0.030(4)
C(18) 0.037(3) 0.070(4) 0.049(4) 0.012(3) 0.013(3) 0.001(3)
C(19) 0.053(4) 0.056(4) 0.066(4) 0.010(3) 0.018(3) -0.014(3)
C(20) 0.054(4) 0.059(4) 0.061(4) 0.005(3) 0.030(3) -0.012(3)

loop_
_atom_type_symbol
_atom_type_description
_atom_type_scat_dispersion_real
_atom_type_scat_dispersion_imag
_atom_type_scat_source
C C 0.003 0.002
;International Tables for Crystallography
(1992, Vol. C, Tables 4.2.6.8 and 6.1.1.1)
;
H H 0.000 0.000
;International Tables for Crystallography
(1992, Vol. C, Table 6.1.1.2)
;
O O 0.011 0.006
;International Tables for Crystallography
(1992, Vol. C, Tables 4.2.6.8 and 6.1.1.1)
;
Ru Ru -1.259 0.836
;International Tables for Crystallography
(1992, Vol. C, Tables 4.2.6.8 and 6.1.1.1)
;

loop_
_geom_angle_atom_site_label_1
_geom_angle_atom_site_label_2
_geom_angle_atom_site_label_3
_geom_angle
_geom_angle_site_symmetry_1
_geom_angle_site_symmetry_2
_geom_angle_site_symmetry_3
_geom_angle_publ_flag
C(1) Ru C(2) 38.7(2) 1_555 1_555 1_555 yes
C(1) Ru C(7) 84.6(2) 1_555 1_555 1_555 yes
C(1) Ru C(8) 89.5(2) 1_555 1_555 1_555 yes
C(1) Ru C(13) 91.8(2) 1_555 1_555 1_555 yes
C(1) Ru C(14) 94.6(2) 1_555 1_555 1_555 yes
C(1) Ru C(15) 123.7(3) 1_555 1_555 1_555 yes
C(1) Ru C(16) 159.6(3) 1_555 1_555 1_555 yes
C(1) Ru C(17) 163.2(2) 1_555 1_555 1_555 yes
C(1) Ru C(18) 128.0(2) 1_555 1_555 1_555 yes
C(2) Ru C(7) 89.4(2) 1_555 1_555 1_555 yes
C(2) Ru C(8) 114.8(2) 1_555 1_555 1_555 yes
C(2) Ru C(13) 83.7(2) 1_555 1_555 1_555 yes
C(2) Ru C(14) 108.2(2) 1_555 1_555 1_555 yes
C(2) Ru C(15) 145.1(3) 1_555 1_555 1_555 yes
C(2) Ru C(16) 157.1(2) 1_555 1_555 1_555 yes
C(2) Ru C(17) 124.9(2) 1_555 1_555 1_555 yes
C(2) Ru C(18) 89.4(2) 1_555 1_555 1_555 yes
C(7) Ru C(8) 37.4(2) 1_555 1_555 1_555 yes
C(7) Ru C(13) 172.5(2) 1_555 1_555 1_555 yes
C(7) Ru C(14) 150.6(2) 1_555 1_555 1_555 yes
C(7) Ru C(15) 122.7(2) 1_555 1_555 1_555 yes
C(7) Ru C(16) 103.3(2) 1_555 1_555 1_555 yes
C(7) Ru C(17) 92.9(2) 1_555 1_555 1_555 yes
C(7) Ru C(18) 101.1(2) 1_555 1_555 1_555 yes
C(8) Ru C(13) 149.5(2) 1_555 1_555 1_555 yes
C(8) Ru C(14) 113.4(3) 1_555 1_555 1_555 yes
C(8) Ru C(15) 89.4(2) 1_555 1_555 1_555 yes
C(8) Ru C(16) 85.9(2) 1_555 1_555 1_555 yes
C(8) Ru C(17) 98.5(2) 1_555 1_555 1_555 yes
C(8) Ru C(18) 125.6(2) 1_555 1_555 1_555 yes
C(13) Ru C(14) 36.1(2) 1_555 1_555 1_555 yes
C(13) Ru C(15) 64.7(2) 1_555 1_555 1_555 yes
C(13) Ru C(16) 82.3(2) 1_555 1_555 1_555 yes
C(13) Ru C(17) 88.7(2) 1_555 1_555 1_555 yes
C(13) Ru C(18) 75.9(2) 1_555 1_555 1_555 yes
C(14) Ru C(15) 36.9(3) 1_555 1_555 1_555 yes
C(14) Ru C(16) 69.2(3) 1_555 1_555 1_555 yes
C(14) Ru C(17) 95.6(3) 1_555 1_555 1_555 yes
C(14) Ru C(18) 102.3(2) 1_555 1_555 1_555 yes
C(15) Ru C(16) 36.5(3) 1_555 1_555 1_555 yes
C(15) Ru C(17) 71.4(3) 1_555 1_555 1_555 yes
C(15) Ru C(18) 96.5(3) 1_555 1_555 1_555 yes
C(16) Ru C(17) 36.8(3) 1_555 1_555 1_555 yes
C(16) Ru C(18) 69.6(3) 1_555 1_555 1_555 yes
C(17) Ru C(18) 36.3(2) 1_555 1_555 1_555 yes
C(3) O(2) C(5) 117.4(5) 1_555 1_555 1_555 yes
C(4) O(4) C(6) 116.8(5) 1_555 1_555 1_555 yes
C(9) O(5) C(11) 118.3(6) 1_555 1_555 1_555 yes
C(10) O(8) C(12) 116.4(6) 1_555 1_555 1_555 yes
Ru C(1) C(2) 70.1(3) 1_555 1_555 1_555 yes
Ru C(1) C(3) 116.9(3) 1_555 1_555 1_555 yes
Ru C(1) H(1) 115.5(4) 1_555 1_555 1_555 no
C(2) C(1) C(3) 120.9(5) 1_555 1_555 1_555 yes
C(2) C(1) H(1) 121.1(5) 1_555 1_555 1_555 no
C(3) C(1) H(1) 108.0(5) 1_555 1_555 1_555 no
Ru C(2) C(1) 71.2(3) 1_555 1_555 1_555 yes
Ru C(2) C(4) 119.2(4) 1_555 1_555 1_555 yes
Ru C(2) H(2) 111.8(3) 1_555 1_555 1_555 no
C(1) C(2) C(4) 121.6(5) 1_555 1_555 1_555 yes
C(1) C(2) H(2) 116.4(5) 1_555 1_555 1_555 no
C(4) C(2) H(2) 111.1(5) 1_555 1_555 1_555 no
O(1) C(3) O(2) 121.9(5) 1_555 1_555 1_555 yes
O(1) C(3) C(1) 127.2(6) 1_555 1_555 1_555 yes
O(2) C(3) C(1) 110.8(5) 1_555 1_555 1_555 yes
O(3) C(4) O(4) 123.2(6) 1_555 1_555 1_555 yes
O(3) C(4) C(2) 126.5(5) 1_555 1_555 1_555 yes
O(4) C(4) C(2) 110.3(5) 1_555 1_555 1_555 yes
O(2) C(5) H(3) 108.4(6) 1_555 1_555 1_555 no
O(2) C(5) H(4) 108.8(7) 1_555 1_555 1_555 no
O(2) C(5) H(5) 110.0(6) 1_555 1_555 1_555 no
H(3) C(5) H(4) 108.6(7) 1_555 1_555 1_555 no
H(3) C(5) H(5) 110.3(9) 1_555 1_555 1_555 no
H(4) C(5) H(5) 110.7(7) 1_555 1_555 1_555 no
O(4) C(6) H(6) 109.8(6) 1_555 1_555 1_555 no
O(4) C(6) H(7) 109.5(7) 1_555 1_555 1_555 no
O(4) C(6) H(8) 108.0(6) 1_555 1_555 1_555 no
H(6) C(6) H(7) 111.4(8) 1_555 1_555 1_555 no
H(6) C(6) H(8) 109.3(8) 1_555 1_555 1_555 no
H(7) C(6) H(8) 108.8(7) 1_555 1_555 1_555 no
Ru C(7) C(8) 70.8(3) 1_555 1_555 1_555 yes
Ru C(7) C(9) 114.8(4) 1_555 1_555 1_555 yes
Ru C(7) H(9) 124.0(4) 1_555 1_555 1_555 no
C(8) C(7) C(9) 119.7(5) 1_555 1_555 1_555 yes
C(8) C(7) H(9) 123.9(5) 1_555 1_555 1_555 no
C(9) C(7) H(9) 102.5(5) 1_555 1_555 1_555 no
Ru C(8) C(7) 71.9(3) 1_555 1_555 1_555 yes
Ru C(8) C(10) 114.6(4) 1_555 1_555 1_555 yes
Ru C(8) H(10) 107.2(4) 1_555 1_555 1_555 no
C(7) C(8) C(10) 123.2(5) 1_555 1_555 1_555 yes
C(7) C(8) H(10) 123.5(6) 1_555 1_555 1_555 no
C(10) C(8) H(10) 108.6(5) 1_555 1_555 1_555 no
O(5) C(9) O(6) 122.7(6) 1_555 1_555 1_555 yes
O(5) C(9) C(7) 111.3(5) 1_555 1_555 1_555 yes
O(6) C(9) C(7) 125.9(7) 1_555 1_555 1_555 yes
O(7) C(10) O(8) 124.2(6) 1_555 1_555 1_555 yes
O(7) C(10) C(8) 125.6(6) 1_555 1_555 1_555 yes
O(8) C(10) C(8) 110.2(6) 1_555 1_555 1_555 yes
O(5) C(11) H(11) 110.6(7) 1_555 1_555 1_555 no
O(5) C(11) H(12) 110.9(8) 1_555 1_555 1_555 no
O(5) C(11) H(13) 110.6(8) 1_555 1_555 1_555 no
H(11) C(11) H(12) 108.2(9) 1_555 1_555 1_555 no
H(11) C(11) H(13) 108.1(9) 1_555 1_555 1_555 no
H(12) C(11) H(13) 108.3(8) 1_555 1_555 1_555 no
O(8) C(12) H(14) 111.9(8) 1_555 1_555 1_555 no
O(8) C(12) H(15) 113.2(8) 1_555 1_555 1_555 no
O(8) C(12) H(16) 108.3(6) 1_555 1_555 1_555 no
H(14) C(12) H(15) 111.3(7) 1_555 1_555 1_555 no
H(14) C(12) H(16) 105.0(9) 1_555 1_555 1_555 no
H(15) C(12) H(16) 106.6(9) 1_555 1_555 1_555 no
Ru C(13) C(14) 69.7(4) 1_555 1_555 1_555 yes
Ru C(13) C(20) 110.8(4) 1_555 1_555 1_555 yes
Ru C(13) H(17) 113.0(4) 1_555 1_555 1_555 no
C(14) C(13) C(20) 124.5(6) 1_555 1_555 1_555 yes
C(14) C(13) H(17) 114.0(6) 1_555 1_555 1_555 no
C(20) C(13) H(17) 115.4(6) 1_555 1_555 1_555 no
Ru C(14) C(13) 74.1(4) 1_555 1_555 1_555 yes
Ru C(14) C(15) 72.6(4) 1_555 1_555 1_555 yes
Ru C(14) H(18) 116.9(4) 1_555 1_555 1_555 no
C(13) C(14) C(15) 119.1(6) 1_555 1_555 1_555 yes
C(13) C(14) H(18) 123.0(7) 1_555 1_555 1_555 no
C(15) C(14) H(18) 117.3(7) 1_555 1_555 1_555 no
Ru C(15) C(14) 70.5(3) 1_555 1_555 1_555 yes
Ru C(15) C(16) 72.4(4) 1_555 1_555 1_555 yes
Ru C(15) H(19) 128.2(5) 1_555 1_555 1_555 no
C(14) C(15) C(16) 128.6(6) 1_555 1_555 1_555 yes
C(14) C(15) H(19) 106.7(8) 1_555 1_555 1_555 no
C(16) C(15) H(19) 124.1(8) 1_555 1_555 1_555 no
Ru C(16) C(15) 71.0(3) 1_555 1_555 1_555 yes
Ru C(16) C(17) 70.9(3) 1_555 1_555 1_555 yes
Ru C(16) H(20) 139.7(4) 1_555 1_555 1_555 no
C(15) C(16) C(17) 134.9(6) 1_555 1_555 1_555 yes
C(15) C(16) H(20) 121.5(7) 1_555 1_555 1_555 no
C(17) C(16) H(20) 103.3(7) 1_555 1_555 1_555 no
Ru C(17) C(16) 72.3(4) 1_555 1_555 1_555 yes
Ru C(17) C(18) 72.1(3) 1_555 1_555 1_555 yes
Ru C(17) H(21) 134.4(4) 1_555 1_555 1_555 no
C(16) C(17) C(18) 131.5(6) 1_555 1_555 1_555 yes
C(16) C(17) H(21) 110.6(6) 1_555 1_555 1_555 no
C(18) C(17) H(21) 117.8(7) 1_555 1_555 1_555 no
Ru C(18) C(17) 71.6(4) 1_555 1_555 1_555 yes
Ru C(18) C(19) 111.4(4) 1_555 1_555 1_555 yes
Ru C(18) H(22) 109.4(4) 1_555 1_555 1_555 no
C(17) C(18) C(19) 125.4(6) 1_555 1_555 1_555 yes
C(17) C(18) H(22) 112.0(6) 1_555 1_555 1_555 no
C(19) C(18) H(22) 116.9(6) 1_555 1_555 1_555 no
C(18) C(19) C(20) 109.4(5) 1_555 1_555 1_555 yes
C(18) C(19) H(23) 116.0(6) 1_555 1_555 1_555 no
C(18) C(19) H(24) 100.8(5) 1_555 1_555 1_555 no
C(20) C(19) H(23) 101.4(6) 1_555 1_555 1_555 no
C(20) C(19) H(24) 122.7(6) 1_555 1_555 1_555 no
H(23) C(19) H(24) 107.4(5) 1_555 1_555 1_555 no
C(13) C(20) C(19) 107.6(5) 1_555 1_555 1_555 yes
C(13) C(20) H(25) 101.6(5) 1_555 1_555 1_555 no
C(13) C(20) H(26) 103.8(5) 1_555 1_555 1_555 no
C(19) C(20) H(25) 123.9(6) 1_555 1_555 1_555 no
C(19) C(20) H(26) 124.5(6) 1_555 1_555 1_555 no
H(25) C(20) H(26) 91.9(5) 1_555 1_555 1_555 no

loop_
_geom_bond_atom_site_label_1
_geom_bond_atom_site_label_2
_geom_bond_distance
_geom_bond_site_symmetry_1
_geom_bond_site_symmetry_2
_geom_bond_publ_flag
Ru C(1) 2.169(5) 1_555 1_555 yes
Ru C(2) 2.155(5) 1_555 1_555 yes
Ru C(7) 2.204(5) 1_555 1_555 yes
Ru C(8) 2.190(5) 1_555 1_555 yes
Ru C(13) 2.285(6) 1_555 1_555 yes
Ru C(14) 2.229(6) 1_555 1_555 yes
Ru C(15) 2.256(6) 1_555 1_555 yes
Ru C(16) 2.274(6) 1_555 1_555 yes
Ru C(17) 2.256(6) 1_555 1_555 yes
Ru C(18) 2.261(6) 1_555 1_555 yes
O(1) C(3) 1.216(7) 1_555 1_555 yes
O(2) C(3) 1.341(7) 1_555 1_555 yes
O(2) C(5) 1.449(8) 1_555 1_555 yes
O(3) C(4) 1.209(7) 1_555 1_555 yes
O(4) C(4) 1.337(7) 1_555 1_555 yes
O(4) C(6) 1.441(8) 1_555 1_555 yes
O(5) C(9) 1.334(8) 1_555 1_555 yes
O(5) C(11) 1.454(8) 1_555 1_555 yes
O(6) C(9) 1.207(7) 1_555 1_555 yes
O(7) C(10) 1.201(7) 1_555 1_555 yes
O(8) C(10) 1.343(8) 1_555 1_555 yes
O(8) C(12) 1.440(9) 1_555 1_555 yes
C(1) C(2) 1.431(7) 1_555 1_555 yes
C(1) C(3) 1.464(7) 1_555 1_555 yes
C(1) H(1) 1.000(5) 1_555 1_555 no
C(2) C(4) 1.469(8) 1_555 1_555 yes
C(2) H(2) 1.026(5) 1_555 1_555 no
C(5) H(3) 0.957(7) 1_555 1_555 no
C(5) H(4) 0.953(8) 1_555 1_555 no
C(5) H(5) 0.934(9) 1_555 1_555 no
C(6) H(6) 0.936(8) 1_555 1_555 no
C(6) H(7) 0.942(7) 1_555 1_555 no
C(6) H(8) 0.966(8) 1_555 1_555 no
C(7) C(8) 1.408(8) 1_555 1_555 yes
C(7) C(9) 1.475(8) 1_555 1_555 yes
C(7) H(9) 1.030(5) 1_555 1_555 no
C(8) C(10) 1.486(8) 1_555 1_555 yes
C(8) H(10) 1.023(6) 1_555 1_555 no
C(11) H(11) 0.958(9) 1_555 1_555 no
C(11) H(12) 0.96(1) 1_555 1_555 no
C(11) H(13) 0.96(1) 1_555 1_555 no
C(12) H(14) 0.950(8) 1_555 1_555 no
C(12) H(15) 0.929(9) 1_555 1_555 no
C(12) H(16) 1.005(10) 1_555 1_555 no
C(13) C(14) 1.401(8) 1_555 1_555 yes
C(13) C(20) 1.513(8) 1_555 1_555 yes
C(13) H(17) 0.968(6) 1_555 1_555 no
C(14) C(15) 1.42(1) 1_555 1_555 yes
C(14) H(18) 1.006(7) 1_555 1_555 no
C(15) C(16) 1.42(1) 1_555 1_555 yes
C(15) H(19) 0.949(7) 1_555 1_555 no
C(16) C(17) 1.43(1) 1_555 1_555 yes
C(16) H(20) 1.261(7) 1_555 1_555 no
C(17) C(18) 1.407(9) 1_555 1_555 yes
C(17) H(21) 1.243(7) 1_555 1_555 no
C(18) C(19) 1.498(9) 1_555 1_555 yes
C(18) H(22) 1.029(6) 1_555 1_555 no
C(19) C(20) 1.503(9) 1_555 1_555 yes
C(19) H(23) 1.016(7) 1_555 1_555 no
C(19) H(24) 1.227(6) 1_555 1_555 no
C(20) H(25) 1.106(6) 1_555 1_555 no
C(20) H(26) 1.149(7) 1_555 1_555 no

loop_
_geom_contact_atom_site_label_1
_geom_contact_atom_site_label_2
_geom_contact_distance
_geom_contact_site_symmetry_1
_geom_contact_site_symmetry_2
_geom_contact_publ_flag
O(1) H(13) 2.623(4) 1_555 1_656 no
O(1) H(26) 2.924(5) 1_555 1_655 no
O(1) H(23) 3.094(5) 1_555 3_667 no
O(1) H(14) 3.132(5) 1_555 4_555 no
O(1) H(7) 3.238(4) 1_555 3_667 no
O(1) H(11) 3.342(4) 1_555 1_656 no
O(1) C(11) 3.379(10) 1_555 1_656 no
O(1) H(24) 3.537(5) 1_555 3_667 no
O(2) H(26) 2.607(4) 1_555 1_655 no
O(2) C(16) 3.373(8) 1_555 1_655 no
O(2) C(15) 3.436(8) 1_555 1_655 no
O(2) H(20) 3.488(4) 1_555 1_655 no
O(3) H(6) 2.685(4) 1_555 3_666 no
O(3) H(12) 2.973(4) 1_555 3_666 no
O(3) H(24) 3.049(5) 1_555 1_655 no
O(3) H(21) 3.093(4) 1_555 1_655 no
O(3) C(6) 3.387(9) 1_555 3_666 no
O(3) H(8) 3.453(4) 1_555 3_666 no
O(3) H(25) 3.485(5) 1_555 3_667 no
O(3) C(17) 3.530(8) 1_555 1_655 no
O(4) H(17) 2.751(4) 1_555 3_667 no
O(4) H(25) 3.018(5) 1_555 3_667 no
O(4) H(11) 3.440(5) 1_555 3_566 no
O(4) C(13) 3.518(7) 1_555 3_667 no
O(4) H(23) 3.563(5) 1_555 3_667 no
O(5) H(8) 2.758(5) 1_555 3_666 no
O(5) C(6) 3.567(9) 1_555 3_666 no
O(5) H(6) 3.591(5) 1_555 3_666 no
O(6) H(16) 2.786(5) 1_555 4_454 no
O(6) H(14) 2.905(5) 1_555 4_454 no
O(6) C(12) 3.21(1) 1_555 4_454 no
O(6) H(3) 3.217(5) 1_555 1_454 no
O(6) H(19) 3.290(6) 1_555 4_554 no
O(6) H(15) 3.319(6) 1_555 4_454 no
O(6) H(5) 3.351(5) 1_555 1_454 no
O(6) H(4) 3.357(6) 1_555 4_454 no
O(7) H(3) 2.580(4) 1_555 4_554 no
O(7) H(18) 3.088(5) 1_555 4_554 no
O(7) C(16) 3.309(8) 1_555 1_655 no
O(7) C(5) 3.332(9) 1_555 4_554 no
O(7) H(15) 3.337(5) 1_555 4_554 no
O(7) H(4) 3.352(4) 1_555 4_554 no
O(7) H(16) 3.443(5) 1_555 4_554 no
O(7) H(21) 3.516(5) 1_555 1_655 no
O(8) H(18) 3.015(5) 1_555 4_554 no
C(1) H(26) 3.248(5) 1_555 1_655 no
C(2) H(23) 3.064(5) 1_555 3_667 no
C(3) H(26) 2.631(5) 1_555 1_655 no
C(3) H(13) 3.531(6) 1_555 1_656 no
C(4) H(25) 3.196(5) 1_555 3_667 no
C(4) H(24) 3.370(6) 1_555 1_655 no
C(4) H(23) 3.497(6) 1_555 3_667 no
C(5) H(20) 2.867(7) 1_555 4_655 no
C(5) H(26) 2.937(7) 1_555 1_655 no
C(5) H(10) 3.085(7) 1_555 4_655 no
C(5) H(14) 3.280(8) 1_555 4_555 no
C(5) H(13) 3.292(9) 1_555 1_656 no
C(5) C(15) 3.591(10) 1_555 1_655 no
C(6) H(11) 3.081(8) 1_555 3_566 no
C(6) H(17) 3.143(8) 1_555 3_667 no
C(6) H(25) 3.252(8) 1_555 3_667 no
C(6) H(6) 3.308(8) 1_555 3_666 no
C(6) H(15) 3.453(7) 1_555 2_656 no
C(7) H(15) 3.518(5) 1_555 4_554 no
C(8) H(4) 3.258(6) 1_555 4_454 no
C(8) H(19) 3.329(6) 1_555 4_554 no
C(8) H(18) 3.591(5) 1_555 4_554 no
C(10) H(18) 2.938(6) 1_555 4_554 no
C(10) H(20) 3.424(7) 1_555 1_655 no
C(10) H(3) 3.447(6) 1_555 4_554 no
C(10) H(19) 3.600(6) 1_555 4_554 no
C(11) H(8) 3.023(9) 1_555 3_666 no
C(11) H(22) 3.227(9) 1_555 3_566 no
C(11) H(24) 3.260(9) 1_555 3_566 no
C(11) H(7) 3.359(9) 1_555 3_566 no
C(11) H(5) 3.49(1) 1_555 1_454 no
C(12) H(3) 3.155(9) 1_555 4_554 no
C(12) H(7) 3.233(8) 1_555 2_646 no
C(12) H(18) 3.332(9) 1_555 4_554 no
C(12) H(21) 3.475(8) 1_555 4_655 no
C(12) H(9) 3.592(9) 1_555 4_555 no
C(14) H(5) 3.407(6) 1_555 1_455 no
C(15) H(4) 3.326(6) 1_555 1_455 no
C(15) H(5) 3.455(7) 1_555 1_455 no
C(15) H(10) 3.599(7) 1_555 4_555 no
C(16) H(1) 3.106(7) 1_555 1_455 no
C(16) H(4) 3.220(6) 1_555 4_454 no
C(17) H(1) 3.116(6) 1_555 1_455 no
C(18) H(12) 3.195(6) 1_555 3_566 no
C(19) H(2) 3.245(7) 1_555 3_667 no
C(19) H(24) 3.252(7) 1_555 3_567 no
C(19) H(12) 3.402(7) 1_555 3_566 no
C(19) H(25) 3.512(6) 1_555 3_567 no
C(20) H(24) 2.991(6) 1_555 3_567 no
C(20) H(5) 3.389(7) 1_555 1_455 no
H(1) H(20) 2.926(1) 1_555 1_655 no
H(1) H(26) 3.106(1) 1_555 1_655 no
H(1) H(21) 3.1226(9) 1_555 1_655 no
H(2) H(2) 2.9208(2) 1_555 3_667 no
H(2) H(25) 3.5036(8) 1_555 3_667 no
H(3) H(20) 2.5685(1) 1_555 4_655 no
H(3) H(16) 3.1752(4) 1_555 4_555 no
H(3) H(13) 3.2802(2) 1_555 1_656 no
H(3) H(10) 3.551(2) 1_555 4_655 no
H(4) H(19) 3.1455(9) 1_555 1_655 no
H(4) H(26) 3.4343(1) 1_555 1_655 no
H(4) H(19) 3.5323(2) 1_555 4_655 no
H(5) H(10) 3.2071(6) 1_555 4_655 no
H(5) H(25) 3.2145(3) 1_555 1_655 no
H(5) H(20) 3.4805(1) 1_555 4_655 no
H(5) H(14) 3.572(2) 1_555 4_555 no
H(6) H(6) 2.7073(9) 1_555 3_666 no
H(6) H(11) 3.073(2) 1_555 3_566 no
H(6) H(8) 3.0967(1) 1_555 3_666 no
H(7) H(14) 2.8813(1) 1_555 2_656 no
H(7) H(17) 2.9380(1) 1_555 3_667 no
H(7) H(13) 3.442(2) 1_555 3_566 no
H(7) H(21) 3.5822(5) 1_555 3_566 no
H(7) H(25) 3.585(2) 1_555 3_667 no
H(8) H(25) 2.6645(5) 1_555 3_667 no
H(8) H(12) 2.753(2) 1_555 3_666 no
H(8) H(13) 3.073(2) 1_555 3_666 no
H(8) H(15) 3.3825(3) 1_555 2_656 no
H(9) H(15) 2.7254(6) 1_555 4_554 no
H(9) H(21) 3.474(2) 1_555 1_655 no
H(10) H(18) 3.4299(6) 1_555 4_554 no
H(11) H(12) 3.4811(1) 1_555 3_566 no
H(12) H(22) 2.5904(7) 1_555 3_566 no
H(12) H(25) 3.1332(2) 1_555 1_554 no
H(13) H(25) 2.8444(5) 1_555 1_554 no
H(14) H(18) 2.8131(4) 1_555 4_554 no
H(15) H(21) 2.9158(8) 1_555 4_655 no
H(15) H(20) 3.5704(7) 1_555 4_655 no
H(16) H(21) 3.2616(2) 1_555 4_655 no
H(16) H(20) 3.2670(1) 1_555 4_655 no
H(17) H(23) 3.523(1) 1_555 3_667 no
H(23) H(24) 3.3290(9) 1_555 3_567 no
H(24) H(26) 3.2644(1) 1_555 3_567 no

loop_
_geom_torsion_atom_site_label_1
_geom_torsion_atom_site_label_2
_geom_torsion_atom_site_label_3
_geom_torsion_atom_site_label_4
_geom_torsion
_geom_torsion_site_symmetry_1
_geom_torsion_site_symmetry_2
_geom_torsion_site_symmetry_3
_geom_torsion_site_symmetry_4
_geom_torsion_publ_flag
Ru C(1) C(2) C(4) -113.3(5) 1_555 1_555 1_555 1_555 yes
Ru C(1) C(3) O(1) -76.9(7) 1_555 1_555 1_555 1_555 yes
Ru C(1) C(3) O(2) 105.7(4) 1_555 1_555 1_555 1_555 yes
Ru C(2) C(1) C(3) -110.2(4) 1_555 1_555 1_555 1_555 yes
Ru C(2) C(4) O(3) -89.3(7) 1_555 1_555 1_555 1_555 yes
Ru C(2) C(4) O(4) 92.5(5) 1_555 1_555 1_555 1_555 yes
Ru C(7) C(8) C(10) -108.1(5) 1_555 1_555 1_555 1_555 yes
Ru C(7) C(9) O(5) 95.8(5) 1_555 1_555 1_555 1_555 yes
Ru C(7) C(9) O(6) -83.9(7) 1_555 1_555 1_555 1_555 yes
Ru C(8) C(7) C(9) -108.2(5) 1_555 1_555 1_555 1_555 yes
Ru C(8) C(10) O(7) -96.3(7) 1_555 1_555 1_555 1_555 yes
Ru C(8) C(10) O(8) 85.0(5) 1_555 1_555 1_555 1_555 yes
Ru C(13) C(14) C(15) -59.1(5) 1_555 1_555 1_555 1_555 yes
Ru C(13) C(20) C(19) -42.3(6) 1_555 1_555 1_555 1_555 yes
Ru C(14) C(13) C(20) 101.9(6) 1_555 1_555 1_555 1_555 yes
Ru C(14) C(15) C(16) -46.2(6) 1_555 1_555 1_555 1_555 yes
Ru C(15) C(14) C(13) 59.8(5) 1_555 1_555 1_555 1_555 yes
Ru C(15) C(16) C(17) -33.9(8) 1_555 1_555 1_555 1_555 yes
Ru C(16) C(15) C(14) 45.5(6) 1_555 1_555 1_555 1_555 yes
Ru C(16) C(17) C(18) -44.4(7) 1_555 1_555 1_555 1_555 yes
Ru C(17) C(16) C(15) 33.9(8) 1_555 1_555 1_555 1_555 yes
Ru C(17) C(18) C(19) -103.6(6) 1_555 1_555 1_555 1_555 yes
Ru C(18) C(17) C(16) 44.5(7) 1_555 1_555 1_555 1_555 yes
Ru C(18) C(19) C(20) -42.1(6) 1_555 1_555 1_555 1_555 yes
O(1) C(3) O(2) C(5) -1.2(8) 1_555 1_555 1_555 1_555 yes
O(1) C(3) C(1) C(2) 5.1(8) 1_555 1_555 1_555 1_555 yes
O(2) C(3) C(1) C(2) -172.4(4) 1_555 1_555 1_555 1_555 yes
O(3) C(4) O(4) C(6) 2.1(9) 1_555 1_555 1_555 1_555 yes
O(3) C(4) C(2) C(1) -4.4(9) 1_555 1_555 1_555 1_555 yes
O(4) C(4) C(2) C(1) 177.4(5) 1_555 1_555 1_555 1_555 yes
O(5) C(9) C(7) C(8) 177.0(5) 1_555 1_555 1_555 1_555 yes
O(6) C(9) O(5) C(11) 1(1) 1_555 1_555 1_555 1_555 yes
O(6) C(9) C(7) C(8) -2.8(10) 1_555 1_555 1_555 1_555 yes
O(7) C(10) O(8) C(12) 3.5(9) 1_555 1_555 1_555 1_555 yes
O(7) C(10) C(8) C(7) -12.5(10) 1_555 1_555 1_555 1_555 yes
O(8) C(10) C(8) C(7) 168.7(5) 1_555 1_555 1_555 1_555 yes
C(1) Ru C(2) C(4) 116.4(5) 1_555 1_555 1_555 1_555 yes
C(1) Ru C(7) C(8) 96.3(3) 1_555 1_555 1_555 1_555 yes
C(1) Ru C(7) C(9) -149.1(5) 1_555 1_555 1_555 1_555 yes
C(1) Ru C(8) C(7) -81.7(3) 1_555 1_555 1_555 1_555 yes
C(1) Ru C(8) C(10) 37.2(5) 1_555 1_555 1_555 1_555 yes
C(1) Ru C(13) C(14) -95.4(4) 1_555 1_555 1_555 1_555 yes
C(1) Ru C(13) C(20) 144.3(4) 1_555 1_555 1_555 1_555 yes
C(1) Ru C(14) C(13) 86.7(4) 1_555 1_555 1_555 1_555 yes
C(1) Ru C(14) C(15) -145.1(4) 1_555 1_555 1_555 1_555 yes
C(1) Ru C(15) C(14) 43.3(5) 1_555 1_555 1_555 1_555 yes
C(1) Ru C(15) C(16) -173.0(3) 1_555 1_555 1_555 1_555 yes
C(1) Ru C(16) C(15) 17.0(8) 1_555 1_555 1_555 1_555 yes
C(1) Ru C(16) C(17) 172.3(5) 1_555 1_555 1_555 1_555 yes
C(1) Ru C(17) C(16) -170.6(7) 1_555 1_555 1_555 1_555 yes
C(1) Ru C(17) C(18) -24(1) 1_555 1_555 1_555 1_555 yes
C(1) Ru C(18) C(17) 171.4(4) 1_555 1_555 1_555 1_555 yes
C(1) Ru C(18) C(19) -66.9(5) 1_555 1_555 1_555 1_555 yes
C(1) C(2) Ru C(7) -82.1(3) 1_555 1_555 1_555 1_555 yes
C(1) C(2) Ru C(8) -53.8(4) 1_555 1_555 1_555 1_555 yes
C(1) C(2) Ru C(13) 100.8(3) 1_555 1_555 1_555 1_555 yes
C(1) C(2) Ru C(14) 73.9(3) 1_555 1_555 1_555 1_555 yes
C(1) C(2) Ru C(15) 76.1(5) 1_555 1_555 1_555 1_555 yes
C(1) C(2) Ru C(16) 153.5(6) 1_555 1_555 1_555 1_555 yes
C(1) C(2) Ru C(17) -175.2(3) 1_555 1_555 1_555 1_555 yes
C(1) C(2) Ru C(18) 176.7(3) 1_555 1_555 1_555 1_555 yes
C(1) C(3) O(2) C(5) 176.4(5) 1_555 1_555 1_555 1_555 yes
C(2) Ru C(1) C(3) 115.4(5) 1_555 1_555 1_555 1_555 yes
C(2) Ru C(7) C(8) 134.7(3) 1_555 1_555 1_555 1_555 yes
C(2) Ru C(7) C(9) -110.6(5) 1_555 1_555 1_555 1_555 yes
C(2) Ru C(8) C(7) -51.5(4) 1_555 1_555 1_555 1_555 yes
C(2) Ru C(8) C(10) 67.5(5) 1_555 1_555 1_555 1_555 yes
C(2) Ru C(13) C(14) -133.2(4) 1_555 1_555 1_555 1_555 yes
C(2) Ru C(13) C(20) 106.4(4) 1_555 1_555 1_555 1_555 yes
C(2) Ru C(14) C(13) 49.7(4) 1_555 1_555 1_555 1_555 yes
C(2) Ru C(14) C(15) 177.9(4) 1_555 1_555 1_555 1_555 yes
C(2) Ru C(15) C(14) -3.5(6) 1_555 1_555 1_555 1_555 yes
C(2) Ru C(15) C(16) 140.3(4) 1_555 1_555 1_555 1_555 yes
C(2) Ru C(16) C(15) -110.1(7) 1_555 1_555 1_555 1_555 yes
C(2) Ru C(16) C(17) 45.2(9) 1_555 1_555 1_555 1_555 yes
C(2) Ru C(17) C(16) -160.3(4) 1_555 1_555 1_555 1_555 yes
C(2) Ru C(17) C(18) -13.7(5) 1_555 1_555 1_555 1_555 yes
C(2) Ru C(18) C(17) 168.8(4) 1_555 1_555 1_555 1_555 yes
C(2) Ru C(18) C(19) -69.5(5) 1_555 1_555 1_555 1_555 yes
C(2) C(1) Ru C(7) 95.8(3) 1_555 1_555 1_555 1_555 yes
C(2) C(1) Ru C(8) 132.9(3) 1_555 1_555 1_555 1_555 yes
C(2) C(1) Ru C(13) -77.6(3) 1_555 1_555 1_555 1_555 yes
C(2) C(1) Ru C(14) -113.7(3) 1_555 1_555 1_555 1_555 yes
C(2) C(1) Ru C(15) -138.1(3) 1_555 1_555 1_555 1_555 yes
C(2) C(1) Ru C(16) -150.1(6) 1_555 1_555 1_555 1_555 yes
C(2) C(1) Ru C(17) 13.6(9) 1_555 1_555 1_555 1_555 yes
C(2) C(1) Ru C(18) -4.2(4) 1_555 1_555 1_555 1_555 yes
C(2) C(4) O(4) C(6) -179.6(5) 1_555 1_555 1_555 1_555 yes
C(3) C(1) Ru C(7) -148.8(4) 1_555 1_555 1_555 1_555 yes
C(3) C(1) Ru C(8) -111.7(4) 1_555 1_555 1_555 1_555 yes
C(3) C(1) Ru C(13) 37.8(4) 1_555 1_555 1_555 1_555 yes
C(3) C(1) Ru C(14) 1.7(5) 1_555 1_555 1_555 1_555 yes
C(3) C(1) Ru C(15) -22.7(5) 1_555 1_555 1_555 1_555 yes
C(3) C(1) Ru C(16) -34.8(8) 1_555 1_555 1_555 1_555 yes
C(3) C(1) Ru C(17) 129.0(8) 1_555 1_555 1_555 1_555 yes
C(3) C(1) Ru C(18) 111.2(4) 1_555 1_555 1_555 1_555 yes
C(3) C(1) C(2) C(4) 136.5(5) 1_555 1_555 1_555 1_555 yes
C(4) C(2) Ru C(7) 34.3(4) 1_555 1_555 1_555 1_555 yes
C(4) C(2) Ru C(8) 62.6(5) 1_555 1_555 1_555 1_555 yes
C(4) C(2) Ru C(13) -142.8(4) 1_555 1_555 1_555 1_555 yes
C(4) C(2) Ru C(14) -169.7(4) 1_555 1_555 1_555 1_555 yes
C(4) C(2) Ru C(15) -167.5(4) 1_555 1_555 1_555 1_555 yes
C(4) C(2) Ru C(16) -90.1(8) 1_555 1_555 1_555 1_555 yes
C(4) C(2) Ru C(17) -58.8(5) 1_555 1_555 1_555 1_555 yes
C(4) C(2) Ru C(18) -66.9(4) 1_555 1_555 1_555 1_555 yes
C(7) Ru C(8) C(10) 119.0(6) 1_555 1_555 1_555 1_555 yes
C(7) Ru C(13) C(14) -156(1) 1_555 1_555 1_555 1_555 yes
C(7) Ru C(13) C(20) 83(1) 1_555 1_555 1_555 1_555 yes
C(7) Ru C(14) C(13) 173.9(4) 1_555 1_555 1_555 1_555 yes
C(7) Ru C(14) C(15) -57.9(6) 1_555 1_555 1_555 1_555 yes
C(7) Ru C(15) C(14) 150.4(4) 1_555 1_555 1_555 1_555 yes
C(7) Ru C(15) C(16) -65.8(4) 1_555 1_555 1_555 1_555 yes
C(7) Ru C(16) C(15) 127.9(4) 1_555 1_555 1_555 1_555 yes
C(7) Ru C(16) C(17) -76.8(4) 1_555 1_555 1_555 1_555 yes
C(7) Ru C(17) C(16) 108.4(4) 1_555 1_555 1_555 1_555 yes
C(7) Ru C(17) C(18) -105.0(4) 1_555 1_555 1_555 1_555 yes
C(7) Ru C(18) C(17) 79.5(4) 1_555 1_555 1_555 1_555 yes
C(7) Ru C(18) C(19) -158.8(4) 1_555 1_555 1_555 1_555 yes
C(7) C(8) Ru C(13) -174.4(4) 1_555 1_555 1_555 1_555 yes
C(7) C(8) Ru C(14) -176.5(3) 1_555 1_555 1_555 1_555 yes
C(7) C(8) Ru C(15) 154.6(4) 1_555 1_555 1_555 1_555 yes
C(7) C(8) Ru C(16) 118.2(4) 1_555 1_555 1_555 1_555 yes
C(7) C(8) Ru C(17) 83.5(4) 1_555 1_555 1_555 1_555 yes
C(7) C(8) Ru C(18) 57.0(4) 1_555 1_555 1_555 1_555 yes
C(7) C(9) O(5) C(11) -178.5(6) 1_555 1_555 1_555 1_555 yes
C(8) Ru C(7) C(9) 114.6(6) 1_555 1_555 1_555 1_555 yes
C(8) Ru C(13) C(14) -3.3(6) 1_555 1_555 1_555 1_555 yes
C(8) Ru C(13) C(20) -123.6(5) 1_555 1_555 1_555 1_555 yes
C(8) Ru C(14) C(13) 178.2(4) 1_555 1_555 1_555 1_555 yes
C(8) Ru C(14) C(15) -53.6(4) 1_555 1_555 1_555 1_555 yes
C(8) Ru C(15) C(14) 132.4(4) 1_555 1_555 1_555 1_555 yes
C(8) Ru C(15) C(16) -83.9(4) 1_555 1_555 1_555 1_555 yes
C(8) Ru C(16) C(15) 94.6(4) 1_555 1_555 1_555 1_555 yes
C(8) Ru C(16) C(17) -110.1(4) 1_555 1_555 1_555 1_555 yes
C(8) Ru C(17) C(16) 71.3(4) 1_555 1_555 1_555 1_555 yes
C(8) Ru C(17) C(18) -142.1(4) 1_555 1_555 1_555 1_555 yes
C(8) Ru C(18) C(17) 48.3(5) 1_555 1_555 1_555 1_555 yes
C(8) Ru C(18) C(19) 170.0(4) 1_555 1_555 1_555 1_555 yes
C(8) C(7) Ru C(13) 157(1) 1_555 1_555 1_555 1_555 yes
C(8) C(7) Ru C(14) 6.5(6) 1_555 1_555 1_555 1_555 yes
C(8) C(7) Ru C(15) -30.7(5) 1_555 1_555 1_555 1_555 yes
C(8) C(7) Ru C(16) -64.6(4) 1_555 1_555 1_555 1_555 yes
C(8) C(7) Ru C(17) -100.3(4) 1_555 1_555 1_555 1_555 yes
C(8) C(7) Ru C(18) -136.0(3) 1_555 1_555 1_555 1_555 yes
C(8) C(10) O(8) C(12) -177.7(6) 1_555 1_555 1_555 1_555 yes
C(9) C(7) Ru C(13) -87(1) 1_555 1_555 1_555 1_555 yes
C(9) C(7) Ru C(14) 121.1(6) 1_555 1_555 1_555 1_555 yes
C(9) C(7) Ru C(15) 84.0(5) 1_555 1_555 1_555 1_555 yes
C(9) C(7) Ru C(16) 50.1(5) 1_555 1_555 1_555 1_555 yes
C(9) C(7) Ru C(17) 14.3(5) 1_555 1_555 1_555 1_555 yes
C(9) C(7) Ru C(18) -21.3(5) 1_555 1_555 1_555 1_555 yes
C(9) C(7) C(8) C(10) 143.7(6) 1_555 1_555 1_555 1_555 yes
C(10) C(8) Ru C(13) -55.5(6) 1_555 1_555 1_555 1_555 yes
C(10) C(8) Ru C(14) -57.6(5) 1_555 1_555 1_555 1_555 yes
C(10) C(8) Ru C(15) -86.4(5) 1_555 1_555 1_555 1_555 yes
C(10) C(8) Ru C(16) -122.8(5) 1_555 1_555 1_555 1_555 yes
C(10) C(8) Ru C(17) -157.5(5) 1_555 1_555 1_555 1_555 yes
C(10) C(8) Ru C(18) 175.9(4) 1_555 1_555 1_555 1_555 yes
C(13) Ru C(14) C(15) 128.2(6) 1_555 1_555 1_555 1_555 yes
C(13) Ru C(15) C(14) -30.8(4) 1_555 1_555 1_555 1_555 yes
C(13) Ru C(15) C(16) 112.9(4) 1_555 1_555 1_555 1_555 yes
C(13) Ru C(16) C(15) -57.2(4) 1_555 1_555 1_555 1_555 yes
C(13) Ru C(16) C(17) 98.1(4) 1_555 1_555 1_555 1_555 yes
C(13) Ru C(17) C(16) -78.9(4) 1_555 1_555 1_555 1_555 yes
C(13) Ru C(17) C(18) 67.7(4) 1_555 1_555 1_555 1_555 yes
C(13) Ru C(18) C(17) -107.5(4) 1_555 1_555 1_555 1_555 yes
C(13) Ru C(18) C(19) 14.1(4) 1_555 1_555 1_555 1_555 yes
C(13) C(14) Ru C(15) -128.2(6) 1_555 1_555 1_555 1_555 yes
C(13) C(14) Ru C(16) -106.1(4) 1_555 1_555 1_555 1_555 yes
C(13) C(14) Ru C(17) -80.0(4) 1_555 1_555 1_555 1_555 yes
C(13) C(14) Ru C(18) -43.8(4) 1_555 1_555 1_555 1_555 yes
C(13) C(14) C(15) C(16) 13(1) 1_555 1_555 1_555 1_555 yes
C(13) C(20) C(19) C(18) 55.6(7) 1_555 1_555 1_555 1_555 yes
C(14) Ru C(13) C(20) -120.3(6) 1_555 1_555 1_555 1_555 yes
C(14) Ru C(15) C(16) 143.7(6) 1_555 1_555 1_555 1_555 yes
C(14) Ru C(16) C(15) -22.3(4) 1_555 1_555 1_555 1_555 yes
C(14) Ru C(16) C(17) 133.0(4) 1_555 1_555 1_555 1_555 yes
C(14) Ru C(17) C(16) -43.4(4) 1_555 1_555 1_555 1_555 yes
C(14) Ru C(17) C(18) 103.2(4) 1_555 1_555 1_555 1_555 yes
C(14) Ru C(18) C(17) -82.6(5) 1_555 1_555 1_555 1_555 yes
C(14) Ru C(18) C(19) 39.0(5) 1_555 1_555 1_555 1_555 yes
C(14) C(13) Ru C(15) 31.4(4) 1_555 1_555 1_555 1_555 yes
C(14) C(13) Ru C(16) 65.0(4) 1_555 1_555 1_555 1_555 yes
C(14) C(13) Ru C(17) 101.4(4) 1_555 1_555 1_555 1_555 yes
C(14) C(13) Ru C(18) 135.8(4) 1_555 1_555 1_555 1_555 yes
C(14) C(13) C(20) C(19) -121.5(7) 1_555 1_555 1_555 1_555 yes
C(14) C(15) Ru C(16) -143.7(6) 1_555 1_555 1_555 1_555 yes
C(14) C(15) Ru C(17) -128.4(4) 1_555 1_555 1_555 1_555 yes
C(14) C(15) Ru C(18) -101.9(4) 1_555 1_555 1_555 1_555 yes
C(14) C(15) C(16) C(17) 11(1) 1_555 1_555 1_555 1_555 yes
C(15) Ru C(13) C(20) -88.9(5) 1_555 1_555 1_555 1_555 yes
C(15) Ru C(16) C(17) 155.3(6) 1_555 1_555 1_555 1_555 yes
C(15) Ru C(17) C(16) -15.2(4) 1_555 1_555 1_555 1_555 yes
C(15) Ru C(17) C(18) 131.4(5) 1_555 1_555 1_555 1_555 yes
C(15) Ru C(18) C(17) -45.7(5) 1_555 1_555 1_555 1_555 yes
C(15) Ru C(18) C(19) 76.0(5) 1_555 1_555 1_555 1_555 yes
C(15) C(14) Ru C(16) 22.1(4) 1_555 1_555 1_555 1_555 yes
C(15) C(14) Ru C(17) 48.2(4) 1_555 1_555 1_555 1_555 yes
C(15) C(14) Ru C(18) 84.4(4) 1_555 1_555 1_555 1_555 yes
C(15) C(14) C(13) C(20) 42.9(9) 1_555 1_555 1_555 1_555 yes
C(15) C(16) Ru C(17) -155.3(6) 1_555 1_555 1_555 1_555 yes
C(15) C(16) Ru C(18) -134.9(4) 1_555 1_555 1_555 1_555 yes
C(15) C(16) C(17) C(18) -10(1) 1_555 1_555 1_555 1_555 yes
C(16) Ru C(13) C(20) -55.3(5) 1_555 1_555 1_555 1_555 yes
C(16) Ru C(17) C(18) 146.6(6) 1_555 1_555 1_555 1_555 yes
C(16) Ru C(18) C(17) -20.6(4) 1_555 1_555 1_555 1_555 yes
C(16) Ru C(18) C(19) 101.1(5) 1_555 1_555 1_555 1_555 yes
C(16) C(15) Ru C(17) 15.3(4) 1_555 1_555 1_555 1_555 yes
C(16) C(15) Ru C(18) 41.9(4) 1_555 1_555 1_555 1_555 yes
C(16) C(17) Ru C(18) -146.6(6) 1_555 1_555 1_555 1_555 yes
C(16) C(17) C(18) C(19) -59.1(10) 1_555 1_555 1_555 1_555 yes
C(17) Ru C(13) C(20) -18.9(5) 1_555 1_555 1_555 1_555 yes
C(17) Ru C(18) C(19) 121.7(7) 1_555 1_555 1_555 1_555 yes
C(17) C(16) Ru C(18) 20.3(4) 1_555 1_555 1_555 1_555 yes
C(17) C(18) C(19) C(20) 40.0(8) 1_555 1_555 1_555 1_555 yes
C(18) Ru C(13) C(20) 15.4(4) 1_555 1_555 1_555 1_555 yes
